data_2013262
loop_
_publ_author_name
'Munro, Orde Q.'
'Ntshangase, Mthembeni M.'

_publ_section_title
;
 [Fe(TPP)(4-MePip)~2~]: an axially compressed bis(secondary amine)
 complex of an iron(II) porphyrin
;
_journal_issue 6
_journal_name_full 'Acta Crystallographica Section C'
_journal_page_first m224
_journal_page_last m227
_journal_paper_doi 10.1107/S0108270103008734
_journal_volume 59
_journal_year 2003
_chemical_formula_iupac '[Fe (C6 H12 N)2 (C50 H30 N4)]'
_chemical_formula_moiety '[Fe (C6 H12 N)2 (C50 H30 N4)]'
_chemical_formula_sum 'C56 H54 Fe N6'
_chemical_formula_weight 866.9
_space_group_IT_number 2
_symmetry_cell_setting triclinic
_symmetry_space_group_name_Hall '-P 1'
_symmetry_space_group_name_H-M 'P -1'
_audit_creation_method 'WinGX routine CIF_UPDATE'
_cell_angle_alpha 93.077(12)
_cell_angle_beta 111.112(11)
_cell_angle_gamma 113.483(12)
_cell_formula_units_Z 1
_cell_length_a 10.3189(14)
_cell_length_b 11.2427(17)
_cell_length_c 11.8631(15)
_cell_measurement_reflns_used 25
_cell_measurement_temperature 296(2)
_cell_measurement_theta_max 12
_cell_measurement_theta_min 2
_cell_volume 1145.8(3)
_computing_cell_refinement 'CAD-4-PC Software'
_computing_data_collection 'CAD-4-PC Software (Enraf-Nonius, 1992)'
_computing_data_reduction 'PROFIT (Streltsov & Zavodnik, 1989)'
_computing_molecular_graphics 'ORTEP-3 for Windows (Farrugia, 1997)'
_computing_publication_material 'WinGX (Farrugia, 1999)'
_computing_structure_refinement 'SHELXL97 (Sheldrick, 1997)'
_computing_structure_solution 'SHELXS97 (Sheldrick, 1997)'
_diffrn_measured_fraction_theta_full 1
_diffrn_measured_fraction_theta_max 1
_diffrn_measurement_device_type 'Enraf-Nonius CAD-4'
_diffrn_measurement_method 'non-profiled \w/2\q'
_diffrn_radiation_type MoK\a
_diffrn_radiation_wavelength 0.71073
_diffrn_reflns_av_R_equivalents 0.0103
_diffrn_reflns_limit_h_max 11
_diffrn_reflns_limit_h_min -2
_diffrn_reflns_limit_k_max 12
_diffrn_reflns_limit_k_min -12
_diffrn_reflns_limit_l_max 13
_diffrn_reflns_limit_l_min -13
_diffrn_reflns_number 4719
_diffrn_reflns_theta_full 23.97
_diffrn_reflns_theta_max 23.97
_diffrn_reflns_theta_min 2.03
_diffrn_standards_decay_% 2
_diffrn_standards_interval_count 100
_diffrn_standards_interval_time 58
_diffrn_standards_number 3
_exptl_absorpt_coefficient_mu 0.374
_exptl_absorpt_correction_type none
_exptl_crystal_colour 'deep red'
_exptl_crystal_density_diffrn 1.256
_exptl_crystal_density_method 'not measured'
_exptl_crystal_description rhomb
_exptl_crystal_F_000 458
_exptl_crystal_size_max 0.54
_exptl_crystal_size_mid 0.31
_exptl_crystal_size_min 0.23
_refine_diff_density_max 0.518
_refine_diff_density_min -0.41
_refine_ls_extinction_method none
_refine_ls_goodness_of_fit_ref 1.058
_refine_ls_hydrogen_treatment mixed
_refine_ls_matrix_type full
_refine_ls_number_parameters 290
_refine_ls_number_reflns 3593
_refine_ls_number_restraints 4
_refine_ls_restrained_S_all 1.071
_refine_ls_R_factor_gt 0.0375
_refine_ls_shift/su_max 0.001
_refine_ls_structure_factor_coef Fsqd
_refine_ls_weighting_details 'calc w = 1/[\s^2^(Fo^2^)+(0.0561P)^2^+0.6693P] where P = (Fo^2^+2Fc^2^)/3'
_refine_ls_weighting_scheme calc
_refine_ls_wR_factor_ref 0.107
_reflns_number_gt 3317
_reflns_number_total 3593
_reflns_threshold_expression I>2\s(I)
_cod_data_source_file fg1690.cif
_cod_data_source_block I
_cod_database_code 2013262
_cod_database_fobs_code 2013262

loop_
_symmetry_equiv_pos_as_xyz
'x, y, z'
'-x, -y, -z'

loop_
_atom_site_label
_atom_site_fract_x
_atom_site_fract_y
_atom_site_fract_z
_atom_site_U_iso_or_equiv
_atom_site_adp_type
_atom_site_calc_flag
_atom_site_refinement_flags
_atom_site_occupancy
_atom_site_disorder_assembly
_atom_site_disorder_group
_atom_site_type_symbol
Fe 0 0 0 0.03121(15) Uani d SD 1 . . Fe
N1 0.17121(19) 0.11410(17) 0.16368(15) 0.0345(4) Uani d . 1 . . N
N2 0.10706(19) -0.11295(17) -0.00090(16) 0.0342(4) Uani d . 1 . . N
N3 0.1210(2) 0.1200(2) -0.09392(18) 0.0449(5) Uani d D 1 . . N
C1A 0.1888(2) 0.2289(2) 0.22855(19) 0.0371(5) Uani d . 1 . . C
C2A 0.3067(2) 0.1041(2) 0.22802(19) 0.0367(5) Uani d . 1 . . C
C3A 0.2505(2) -0.0935(2) 0.0854(2) 0.0370(5) Uani d . 1 . . C
C4A 0.0540(2) -0.2275(2) -0.08696(19) 0.0366(5) Uani d . 1 . . C
C1B 0.3362(3) 0.2902(2) 0.3348(2) 0.0462(6) Uani d . 1 . . C
H1B 0.3747 0.3684 0.3929 0.055 Uiso calc R 1 . . H
C2B 0.4076(3) 0.2136(2) 0.3346(2) 0.0450(5) Uani d . 1 . . C
H2B 0.5048 0.2286 0.3928 0.054 Uiso calc R 1 . . H
C3B 0.2866(3) -0.1965(2) 0.0510(2) 0.0450(5) Uani d . 1 . . C
H3B 0.3768 -0.2046 0.0937 0.054 Uiso calc R 1 . . H
C4B 0.1662(3) -0.2793(2) -0.0543(2) 0.0455(5) Uani d . 1 . . C
H4B 0.1572 -0.3556 -0.0977 0.055 Uiso calc R 1 . . H
C1M 0.3456(2) 0.0084(2) 0.19183(19) 0.0363(5) Uani d . 1 . . C
C2M -0.0851(2) -0.2843(2) -0.1932(2) 0.0375(5) Uani d . 1 . . C
C11 0.5046(2) 0.0203(2) 0.2674(2) 0.0371(5) Uani d . 1 . . C
C12 0.6248(3) 0.0872(3) 0.2340(2) 0.0584(7) Uani d . 1 . . C
H12 0.6062 0.1243 0.1651 0.07 Uiso calc R 1 . . H
C13 0.7717(3) 0.1001(3) 0.3010(3) 0.0664(8) Uani d . 1 . . C
H13 0.8511 0.1456 0.2769 0.08 Uiso calc R 1 . . H
C14 0.8015(3) 0.0469(3) 0.4017(3) 0.0588(7) Uani d . 1 . . C
H14 0.9009 0.0561 0.447 0.071 Uiso calc R 1 . . H
C15 0.6846(3) -0.0201(3) 0.4358(3) 0.0598(7) Uani d . 1 . . C
H15 0.7042 -0.057 0.5046 0.072 Uiso calc R 1 . . H
C16 0.5366(3) -0.0336(3) 0.3688(2) 0.0495(6) Uani d . 1 . . C
H16 0.4576 -0.0799 0.3931 0.059 Uiso calc R 1 . . H
C21 -0.1257(2) -0.4129(2) -0.2719(2) 0.0413(5) Uani d . 1 . . C
C22 -0.1314(3) -0.4222(3) -0.3906(2) 0.0535(6) Uani d . 1 . . C
H22 -0.1122 -0.3474 -0.4241 0.064 Uiso calc R 1 . . H
C23 -0.1658(3) -0.5432(3) -0.4599(3) 0.0674(8) Uani d . 1 . . C
H23 -0.1696 -0.5489 -0.5396 0.081 Uiso calc R 1 . . H
C24 -0.1941(3) -0.6539(3) -0.4114(3) 0.0708(9) Uani d . 1 . . C
H24 -0.2163 -0.7345 -0.4577 0.085 Uiso calc R 1 . . H
C25 -0.1896(4) -0.6455(3) -0.2952(3) 0.0710(9) Uani d . 1 . . C
H25 -0.2091 -0.7207 -0.2622 0.085 Uiso calc R 1 . . H
C26 -0.1565(3) -0.5268(2) -0.2261(3) 0.0551(6) Uani d . 1 . . C
H26 -0.1548 -0.5231 -0.147 0.066 Uiso calc R 1 . . H
C31 0.0462(3) 0.1811(4) -0.1804(3) 0.0796(10) Uani d D 1 . . C
H31A 0.0321 0.2457 -0.1347 0.096 Uiso calc R 1 . . H
H31B -0.0564 0.113 -0.2365 0.096 Uiso calc R 1 . . H
C32 0.1291(3) 0.2505(3) -0.2575(3) 0.0725(9) Uani d . 1 . . C
H32A 0.1188 0.1835 -0.3196 0.087 Uiso calc R 1 . . H
H32B 0.0781 0.3011 -0.3009 0.087 Uiso calc R 1 . . H
C33 0.2973(4) 0.3420(4) -0.1845(3) 0.0824(10) Uani d . 1 . . C
H33 0.3004 0.4135 -0.131 0.099 Uiso calc R 1 . . H
C34 0.3725(3) 0.2756(3) -0.0991(3) 0.0709(9) Uani d . 1 . . C
H34A 0.4746 0.3425 -0.0408 0.085 Uiso calc R 1 . . H
H34B 0.3878 0.2137 -0.1469 0.085 Uiso calc R 1 . . H
C35 0.2882(3) 0.2012(3) -0.0267(3) 0.0649(8) Uani d D 1 . . C
H35A 0.3337 0.1437 0.0081 0.078 Uiso calc R 1 . . H
H35B 0.3065 0.2653 0.0423 0.078 Uiso calc R 1 . . H
C36 0.3830(4) 0.4109(4) -0.2591(4) 0.1014(14) Uani d . 1 . . C
H36A 0.4887 0.4704 -0.2043 0.152 Uiso calc R 1 . . H
H36B 0.3338 0.4605 -0.3046 0.152 Uiso calc R 1 . . H
H36C 0.3811 0.3456 -0.3161 0.152 Uiso calc R 1 . . H
H3 0.106(2) 0.0394(15) -0.1464(18) 0.138(16) Uiso d D 1 . . H

loop_
_atom_site_aniso_label
_atom_site_aniso_U_11
_atom_site_aniso_U_22
_atom_site_aniso_U_33
_atom_site_aniso_U_12
_atom_site_aniso_U_13
_atom_site_aniso_U_23
Fe 0.0238(2) 0.0321(2) 0.0309(2) 0.01183(17) 0.00527(17) 0.00501(17)
N1 0.0271(9) 0.0346(9) 0.0344(9) 0.0126(7) 0.0067(7) 0.0061(7)
N2 0.0265(9) 0.0363(9) 0.0331(9) 0.0132(7) 0.0067(7) 0.0053(7)
N3 0.0312(10) 0.0503(11) 0.0459(11) 0.0163(9) 0.0096(8) 0.0172(9)
C1A 0.0316(11) 0.0353(11) 0.0343(11) 0.0118(9) 0.0071(9) 0.0041(9)
C2A 0.0272(10) 0.0385(11) 0.0350(11) 0.0125(9) 0.0056(9) 0.0080(9)
C3A 0.0280(11) 0.0428(12) 0.0373(11) 0.0169(9) 0.0095(9) 0.0095(9)
C4A 0.0335(11) 0.0373(11) 0.0368(11) 0.0162(9) 0.0123(9) 0.0072(9)
C1B 0.0379(12) 0.0393(12) 0.0415(13) 0.0133(10) 0.0017(10) -0.0031(10)
C2B 0.0305(11) 0.0456(13) 0.0407(12) 0.0144(10) -0.0004(9) 0.0026(10)
C3B 0.0352(12) 0.0536(14) 0.0456(13) 0.0266(11) 0.0093(10) 0.0068(11)
C4B 0.0428(13) 0.0466(13) 0.0462(13) 0.0258(11) 0.0123(11) 0.0034(10)
C1M 0.0263(10) 0.0407(11) 0.0364(11) 0.0140(9) 0.0083(9) 0.0108(9)
C2M 0.0348(11) 0.0343(11) 0.0373(11) 0.0133(9) 0.0115(9) 0.0051(9)
C11 0.0271(11) 0.0391(11) 0.0378(11) 0.0140(9) 0.0073(9) 0.0049(9)
C12 0.0373(13) 0.0772(18) 0.0534(15) 0.0203(13) 0.0158(12) 0.0276(14)
C13 0.0321(13) 0.087(2) 0.0690(18) 0.0178(14) 0.0203(13) 0.0150(16)
C14 0.0333(13) 0.0716(17) 0.0576(16) 0.0284(13) 0.0009(12) -0.0017(13)
C15 0.0512(16) 0.0682(17) 0.0507(15) 0.0319(14) 0.0050(12) 0.0188(13)
C16 0.0359(12) 0.0573(15) 0.0471(14) 0.0175(11) 0.0118(11) 0.0167(11)
C21 0.0308(11) 0.0395(12) 0.0430(12) 0.0147(9) 0.0066(9) 0.0013(10)
C22 0.0489(14) 0.0504(14) 0.0466(14) 0.0165(12) 0.0125(11) -0.0001(11)
C23 0.0532(16) 0.078(2) 0.0534(16) 0.0267(15) 0.0108(13) -0.0152(15)
C24 0.0530(16) 0.0525(17) 0.081(2) 0.0295(14) -0.0015(15) -0.0184(15)
C25 0.0656(19) 0.0426(15) 0.081(2) 0.0244(14) 0.0066(16) 0.0040(14)
C26 0.0542(15) 0.0429(14) 0.0568(15) 0.0200(12) 0.0138(12) 0.0078(11)
C31 0.0444(16) 0.107(3) 0.086(2) 0.0314(17) 0.0225(15) 0.060(2)
C32 0.0524(17) 0.095(2) 0.0716(19) 0.0337(16) 0.0230(15) 0.0476(18)
C33 0.0595(19) 0.089(2) 0.093(2) 0.0232(17) 0.0334(18) 0.050(2)
C34 0.0386(14) 0.087(2) 0.078(2) 0.0203(14) 0.0203(14) 0.0389(17)
C35 0.0360(14) 0.0771(19) 0.0609(17) 0.0128(13) 0.0104(12) 0.0296(15)
C36 0.072(2) 0.123(3) 0.108(3) 0.031(2) 0.045(2) 0.073(3)

loop_
_atom_type_symbol
_atom_type_description
_atom_type_scat_dispersion_real
_atom_type_scat_dispersion_imag
_atom_type_scat_source
C C 0.0033 0.0016 'International Tables Vol C Tables 4.2.6.8 and 6.1.1.4'
H H 0 0 'International Tables Vol C Tables 4.2.6.8 and 6.1.1.4'
N N 0.0061 0.0033 'International Tables Vol C Tables 4.2.6.8 and 6.1.1.4'
Fe Fe 0.3463 0.8444 'International Tables Vol C Tables 4.2.6.8 and 6.1.1.4'

loop_
_geom_angle_atom_site_label_1
_geom_angle_atom_site_label_2
_geom_angle_atom_site_label_3
_geom_angle_site_symmetry_1
_geom_angle_site_symmetry_3
_geom_angle
_geom_angle_publ_flag
N2 Fe N2 2 . 180 no
N2 Fe N1 2 . 89.98(7) ?
N2 Fe N1 . . 90.02(7) y
N2 Fe N1 2 2 90.02(7) no
N2 Fe N1 . 2 89.98(7) no
N1 Fe N1 . 2 180 no
N2 Fe N3 2 2 88.80(7) no
N2 Fe N3 . 2 91.20(7) y
N1 Fe N3 . 2 89.41(7) y
N1 Fe N3 2 2 90.59(7) no
N2 Fe N3 2 . 91.20(7) ?
N2 Fe N3 . . 88.80(7) ?
N1 Fe N3 . . 90.59(7) ?
N1 Fe N3 2 . 89.41(7) ?
N3 Fe N3 2 . 180 no
C1A N1 C2A . . 105.22(16) ?
C1A N1 Fe . . 127.24(14) ?
C2A N1 Fe . . 127.09(14) ?
C4A N2 C3A . . 105.20(17) ?
C4A N2 Fe . . 127.46(14) ?
C3A N2 Fe . . 127.34(14) ?
C31 N3 C35 . . 113.6(2) y
C31 N3 Fe . . 118.69(16) y
C35 N3 Fe . . 118.09(15) y
C31 N3 H3 . . 104.5(12) no
C35 N3 H3 . . 106.4(12) no
Fe N3 H3 . . 90.6(11) no
N1 C1A C2M . 2 125.64(19) ?
N1 C1A C1B . . 110.21(19) ?
C2M C1A C1B 2 . 124.0(2) ?
N1 C2A C1M . . 125.68(19) ?
N1 C2A C2B . . 109.93(19) ?
C1M C2A C2B . . 124.25(19) ?
N2 C3A C1M . . 125.68(19) ?
N2 C3A C3B . . 110.11(19) ?
C1M C3A C3B . . 124.2(2) ?
N2 C4A C2M . . 125.77(19) ?
N2 C4A C4B . . 110.23(18) ?
C2M C4A C4B . . 124.0(2) ?
C2B C1B C1A . . 107.2(2) ?
C2B C1B H1B . . 126.4 ?
C1A C1B H1B . . 126.4 ?
C1B C2B C2A . . 107.45(19) ?
C1B C2B H2B . . 126.3 ?
C2A C2B H2B . . 126.3 ?
C4B C3B C3A . . 107.46(19) ?
C4B C3B H3B . . 126.3 ?
C3A C3B H3B . . 126.3 ?
C3B C4B C4A . . 107.0(2) ?
C3B C4B H4B . . 126.5 ?
C4A C4B H4B . . 126.5 ?
C2A C1M C3A . . 124.01(19) ?
C2A C1M C11 . . 118.34(19) ?
C3A C1M C11 . . 117.52(19) ?
C4A C2M C1A . 2 123.7(2) ?
C4A C2M C21 . . 117.66(19) ?
C1A C2M C21 2 . 118.63(19) ?
C16 C11 C12 . . 117.6(2) ?
C16 C11 C1M . . 122.9(2) ?
C12 C11 C1M . . 119.5(2) ?
C13 C12 C11 . . 121.1(2) ?
C13 C12 H12 . . 119.4 ?
C11 C12 H12 . . 119.4 ?
C14 C13 C12 . . 120.5(2) ?
C14 C13 H13 . . 119.7 ?
C12 C13 H13 . . 119.7 ?
C13 C14 C15 . . 119.3(2) ?
C13 C14 H14 . . 120.3 ?
C15 C14 H14 . . 120.3 ?
C14 C15 C16 . . 120.5(2) ?
C14 C15 H15 . . 119.8 ?
C16 C15 H15 . . 119.8 ?
C11 C16 C15 . . 121.0(2) ?
C11 C16 H16 . . 119.5 ?
C15 C16 H16 . . 119.5 ?
C26 C21 C22 . . 118.0(2) ?
C26 C21 C2M . . 120.1(2) ?
C22 C21 C2M . . 121.9(2) ?
C21 C22 C23 . . 120.2(3) ?
C21 C22 H22 . . 119.9 ?
C23 C22 H22 . . 119.9 ?
C24 C23 C22 . . 120.4(3) ?
C24 C23 H23 . . 119.8 ?
C22 C23 H23 . . 119.8 ?
C25 C24 C23 . . 119.6(3) ?
C25 C24 H24 . . 120.2 ?
C23 C24 H24 . . 120.2 ?
C24 C25 C26 . . 120.6(3) ?
C24 C25 H25 . . 119.7 ?
C26 C25 H25 . . 119.7 ?
C25 C26 C21 . . 121.2(3) ?
C25 C26 H26 . . 119.4 ?
C21 C26 H26 . . 119.4 ?
N3 C31 C32 . . 116.3(2) ?
N3 C31 H31A . . 108.2 ?
C32 C31 H31A . . 108.2 ?
N3 C31 H31B . . 108.2 ?
C32 C31 H31B . . 108.2 ?
H31A C31 H31B . . 107.4 ?
C33 C32 C31 . . 114.2(3) ?
C33 C32 H32A . . 108.7 ?
C31 C32 H32A . . 108.7 ?
C33 C32 H32B . . 108.7 ?
C31 C32 H32B . . 108.7 ?
H32A C32 H32B . . 107.6 ?
C34 C33 C32 . . 110.2(3) ?
C34 C33 C36 . . 114.6(3) ?
C32 C33 C36 . . 115.3(3) ?
C34 C33 H33 . . 105.2 ?
C32 C33 H33 . . 105.2 ?
C36 C33 H33 . . 105.2 ?
C33 C34 C35 . . 116.4(3) ?
C33 C34 H34A . . 108.2 ?
C35 C34 H34A . . 108.2 ?
C33 C34 H34B . . 108.2 ?
C35 C34 H34B . . 108.2 ?
H34A C34 H34B . . 107.3 ?
N3 C35 C34 . . 116.7(2) ?
N3 C35 H35A . . 108.1 ?
C34 C35 H35A . . 108.1 ?
N3 C35 H35B . . 108.1 ?
C34 C35 H35B . . 108.1 ?
H35A C35 H35B . . 107.3 ?
C33 C36 H36A . . 109.5 ?
C33 C36 H36B . . 109.5 ?
H36A C36 H36B . . 109.5 ?
C33 C36 H36C . . 109.5 ?
H36A C36 H36C . . 109.5 ?
H36B C36 H36C . . 109.5 ?

loop_
_geom_bond_atom_site_label_1
_geom_bond_atom_site_label_2
_geom_bond_site_symmetry_2
_geom_bond_distance
_geom_bond_publ_flag
Fe N2 2 1.9895(17) ?
Fe N2 . 1.9895(17) y
Fe N1 . 1.9981(17) y
Fe N1 2 1.9981(17) ?
Fe N3 2 2.1074(19) ?
Fe N3 . 2.1074(19) y
N1 C1A . 1.378(3) ?
N1 C2A . 1.384(3) ?
N2 C4A . 1.377(3) ?
N2 C3A . 1.384(3) ?
N3 C31 . 1.431(3) y
N3 C35 . 1.457(3) y
N3 H3 . 0.996(14) ?
C1A C2M 2 1.395(3) ?
C1A C1B . 1.438(3) ?
C2A C1M . 1.386(3) ?
C2A C2B . 1.436(3) ?
C3A C1M . 1.388(3) ?
C3A C3B . 1.430(3) ?
C4A C2M . 1.392(3) ?
C4A C4B . 1.438(3) ?
C1B C2B . 1.339(3) ?
C1B H1B . 0.93 ?
C2B H2B . 0.93 ?
C3B C4B . 1.344(3) ?
C3B H3B . 0.93 ?
C4B H4B . 0.93 ?
C1M C11 . 1.506(3) ?
C2M C1A 2 1.395(3) ?
C2M C21 . 1.492(3) ?
C11 C16 . 1.370(3) ?
C11 C12 . 1.379(3) ?
C12 C13 . 1.377(4) ?
C12 H12 . 0.93 ?
C13 C14 . 1.356(4) ?
C13 H13 . 0.93 ?
C14 C15 . 1.359(4) ?
C14 H14 . 0.93 ?
C15 C16 . 1.384(4) ?
C15 H15 . 0.93 ?
C16 H16 . 0.93 ?
C21 C26 . 1.383(3) ?
C21 C22 . 1.385(3) ?
C22 C23 . 1.392(4) ?
C22 H22 . 0.93 ?
C23 C24 . 1.369(5) ?
C23 H23 . 0.93 ?
C24 C25 . 1.360(5) ?
C24 H24 . 0.93 ?
C25 C26 . 1.373(4) ?
C25 H25 . 0.93 ?
C26 H26 . 0.93 ?
C31 C32 . 1.512(4) ?
C31 H31A . 0.97 ?
C31 H31B . 0.97 ?
C32 C33 . 1.490(4) ?
C32 H32A . 0.97 ?
C32 H32B . 0.97 ?
C33 C34 . 1.472(4) ?
C33 C36 . 1.501(4) ?
C33 H33 . 0.98 ?
C34 C35 . 1.494(4) ?
C34 H34A . 0.97 ?
C34 H34B . 0.97 ?
C35 H35A . 0.97 ?
C35 H35B . 0.97 ?
C36 H36A . 0.96 ?
C36 H36B . 0.96 ?
C36 H36C . 0.96 ?

loop_
_geom_torsion_atom_site_label_1
_geom_torsion_atom_site_label_2
_geom_torsion_atom_site_label_3
_geom_torsion_atom_site_label_4
_geom_torsion_site_symmetry_1
_geom_torsion_site_symmetry_4
_geom_torsion
_geom_torsion_publ_flag
N2 Fe N1 C1A 2 . -4.63(18) ?
N2 Fe N1 C1A . . 175.37(18) ?
N3 Fe N1 C1A 2 . -93.43(18) no
N3 Fe N1 C1A . . 86.57(18) y
N2 Fe N1 C2A 2 . -175.76(17) ?
N2 Fe N1 C2A . . 4.24(17) ?
N3 Fe N1 C2A 2 . 95.44(17) no
N3 Fe N1 C2A . . -84.56(17) y
N1 Fe N2 C4A . . 175.68(18) ?
N1 Fe N2 C4A 2 . -4.32(18) ?
N3 Fe N2 C4A 2 . 86.27(18) no
N3 Fe N2 C4A . . -93.73(18) y
N1 Fe N2 C3A . . -3.90(17) ?
N1 Fe N2 C3A 2 . 176.10(17) ?
N3 Fe N2 C3A 2 . -93.31(18) no
N3 Fe N2 C3A . . 86.69(18) y
N2 Fe N3 C31 2 . -32.8(2) no
N2 Fe N3 C31 . . 147.2(2) y
N1 Fe N3 C31 . . -122.8(2) y
N1 Fe N3 C31 2 . 57.2(2) no
N2 Fe N3 C35 2 . 111.2(2) no
N2 Fe N3 C35 . . -68.8(2) y
N1 Fe N3 C35 . . 21.2(2) y
N1 Fe N3 C35 2 . -158.8(2) no
C2A N1 C1A C2M . 2 175.4(2) ?
Fe N1 C1A C2M . 2 2.8(3) ?
C2A N1 C1A C1B . . -0.5(2) ?
Fe N1 C1A C1B . . -173.16(15) ?
C1A N1 C2A C1M . . -175.3(2) ?
Fe N1 C2A C1M . . -2.6(3) ?
C1A N1 C2A C2B . . 0.7(2) ?
Fe N1 C2A C2B . . 173.39(15) ?
C4A N2 C3A C1M . . -177.8(2) ?
Fe N2 C3A C1M . . 1.8(3) ?
C4A N2 C3A C3B . . 0.7(2) ?
Fe N2 C3A C3B . . -179.68(15) ?
C3A N2 C4A C2M . . -178.3(2) ?
Fe N2 C4A C2M . . 2.1(3) ?
C3A N2 C4A C4B . . -0.4(2) ?
Fe N2 C4A C4B . . 179.94(15) ?
N1 C1A C1B C2B . . 0.1(3) ?
C2M C1A C1B C2B 2 . -175.9(2) ?
C1A C1B C2B C2A . . 0.4(3) ?
N1 C2A C2B C1B . . -0.7(3) ?
C1M C2A C2B C1B . . 175.3(2) ?
N2 C3A C3B C4B . . -0.7(3) ?
C1M C3A C3B C4B . . 177.8(2) ?
C3A C3B C4B C4A . . 0.4(3) ?
N2 C4A C4B C3B . . 0.0(3) ?
C2M C4A C4B C3B . . 177.9(2) ?
N1 C2A C1M C3A . . -1.3(4) ?
C2B C2A C1M C3A . . -176.7(2) ?
N1 C2A C1M C11 . . 174.40(19) ?
C2B C2A C1M C11 . . -1.0(3) ?
N2 C3A C1M C2A . . 1.7(4) ?
C3B C3A C1M C2A . . -176.6(2) ?
N2 C3A C1M C11 . . -174.03(19) ?
C3B C3A C1M C11 . . 7.7(3) ?
N2 C4A C2M C1A . 2 1.8(4) ?
C4B C4A C2M C1A . 2 -175.8(2) ?
N2 C4A C2M C21 . . -177.0(2) ?
C4B C4A C2M C21 . . 5.4(3) ?
C2A C1M C11 C16 . . 87.9(3) ?
C3A C1M C11 C16 . . -96.1(3) ?
C2A C1M C11 C12 . . -92.6(3) ?
C3A C1M C11 C12 . . 83.4(3) ?
C16 C11 C12 C13 . . -0.5(4) ?
C1M C11 C12 C13 . . 180.0(3) ?
C11 C12 C13 C14 . . 0.0(5) ?
C12 C13 C14 C15 . . 0.3(5) ?
C13 C14 C15 C16 . . -0.2(4) ?
C12 C11 C16 C15 . . 0.6(4) ?
C1M C11 C16 C15 . . -179.9(2) ?
C14 C15 C16 C11 . . -0.2(4) ?
C4A C2M C21 C26 . . 65.8(3) ?
C1A C2M C21 C26 2 . -113.1(3) ?
C4A C2M C21 C22 . . -113.1(3) ?
C1A C2M C21 C22 2 . 68.0(3) ?
C26 C21 C22 C23 . . -0.6(4) ?
C2M C21 C22 C23 . . 178.3(2) ?
C21 C22 C23 C24 . . -0.1(4) ?
C22 C23 C24 C25 . . 0.5(4) ?
C23 C24 C25 C26 . . -0.2(5) ?
C24 C25 C26 C21 . . -0.5(4) ?
C22 C21 C26 C25 . . 0.9(4) ?
C2M C21 C26 C25 . . -178.0(2) ?
C35 N3 C31 C32 . . 42.4(4) no
Fe N3 C31 C32 . . -172.0(2) y
N3 C31 C32 C33 . . -48.2(5) no
C31 C32 C33 C34 . . 47.6(5) no
C31 C32 C33 C36 . . 179.2(3) no
C32 C33 C34 C35 . . -45.6(5) no
C36 C33 C34 C35 . . -177.7(3) no
C31 N3 C35 C34 . . -39.6(4) no
Fe N3 C35 C34 . . 174.6(2) y
C33 C34 C35 N3 . . 43.0(5) no
